data_2101020
loop_
_publ_author_name
'Emge, T. J.'
'Oliver, J. D.'
'Connor, D. S.'
'Thoman, S. M.'
'Jason, M. E.'

_publ_section_title
;
 Structure of disodium monocalcium tartrate monosuccinate trihydrate,
 Na~2~(CaTMS).3H~2~O
;
_journal_issue 4
_journal_name_full 'Acta Crystallographica Section B'
_journal_page_first 675
_journal_page_last 679
_journal_paper_doi 10.1107/S0108768193000680
_journal_volume 49
_journal_year 1993
_chemical_formula_moiety 'C8 H13 Ca1 Na2 O13'
_chemical_formula_sum 'C8 H13 Ca Na2 O13'
_chemical_formula_weight 402.2
_space_group_IT_number 14
_space_group_name_Hall '-P 2yn'
_space_group_name_H-M_alt 'P 1 21/n 1'
_symmetry_cell_setting monoclinic
_symmetry_space_group_name_Hall '-P 2yn'
_symmetry_space_group_name_H-M 'P 1 21/n 1'
_cell_angle_alpha 90.
_cell_angle_beta 106.480(10)
_cell_angle_gamma 90.
_cell_formula_units_Z 4
_cell_length_a 7.9890(10)
_cell_length_b 16.543(2)
_cell_length_c 11.4160(10)
_cell_volume 1446.8(3)
_diffrn_radiation_type Mo
_diffrn_radiation_wavelength 0.71069
_exptl_absorpt_coefficient_mu 0.55
_exptl_crystal_density_diffrn 1.846
_exptl_crystal_F_000 824
_cod_data_source_file st0595.cif
_cod_data_source_block st0595a
_cod_original_cell_volume 1446
_cod_original_formula_sum 'C8 H13 Ca1 Na2 O13'
_cod_database_code 2101020

loop_
_space_group_symop_id
_space_group_symop_operation_xyz
1 x,y,z
2 -x+1/2,y+1/2,-z+1/2
3 -x,-y,-z
4 x+1/2,-y+1/2,z+1/2

loop_
_atom_site_label
_atom_site_fract_x
_atom_site_fract_y
_atom_site_fract_z
_atom_site_U_iso_or_equiv
Ca(1) .82961(4) .41321(2) .50335(3) .01640(10)
Na(1) .17091(10) .66057(4) .06616(6) .0266(2)
Na(2) 1.16367(10) .24684(5) .14121(7) .0333(2)
O(1) .59082(14) .45390(6) .32615(9) .0164(3)
O(2) .3098(2) .46889(8) .43588(12) .0394(5)
O(3) .23380(18) .59518(7) .29324(11) .0277(4)
O(4) .21943(19) .52475(8) .12344(11) .0320(4)
O(5) .34082(16) .27815(7) .33384(11) .0263(4)
O(6) .58791(16) .32478(7) .45973(11) .0275(4)
O(7) .79414(17) .61515(7) .22963(11) .0279(4)
O(8) .88938(16) .53491(7) .39169(11) .0256(4)
O(9) .89961(18) .35934(8) .33114(11) .0294(4)
O(10) .89714(19) .31693(9) .14693(12) .0363(5)
O(1W) 1.03934(19) .71360(8) .39927(13) .0296(4)
O(2W) .4765(2) .69996(9) .10554(15) .0376(5)
O(3W) .8510(2) .62996(9) -.00810(14) .0346(5)
C(1) .43550(19) .40605(8) .28905(13) .0150(4)
C(2) .4589(2) .32923(9) .36708(13) .0167(4)
C(3) .2808(2) .45204(10) .30920(15) .0216(5)
C(4) .2432(2) .53094(9) .23618(15) .2000(4)
C(5) .6472(2) .48985(9) .22886(13) .0168(4)
C(6) .7880(2) .55202(9) .28832(14) .0184(4)
C(7) .7130(2) .42752(10) .15249(14) .0223(5)
C(8) .8464(2) .36319(10) .21618(15) .0216(5)
H(20) .3175 .4225 .4735 .080
H(1WA) 1.002(4) .738(2) .439(3) .073(11)
H(1WB) .947(4) .6930(18) .340(3) .070(9)
H(2WA) .497(4) .743(2) .141(3) .068(10)
H(2WB) .573(4) .6730(18) .141(3) .064(9)
H(3WA) .842(4) .5804(17) -.035(2) .053(8)
H(3WB) .824(4) .6320(19) .052(3) .069(10)
H(1) .408(3) .3905(11) .1998(17) .018(5)
H(3) .180(3) .4201(13) .289(2) .034(6)
H(5) .550(2) .5195(11) .1737(16) .014(4)
H(7A) .610(3) .3996(12) .1005(19) .028(5)
H(7B) .760(3) .4609(13) .0957(19) .034(6)

loop_
_geom_angle_atom_site_label_1
_geom_angle_atom_site_label_2
_geom_angle_atom_site_label_3
_geom_angle
O(1) C(1) C(2) 109.50(10)
O(1) C(1) C(3) 110.60(10)
C(2) C(1) C(3) 107.30(10)
O(5) C(2) O(6) 126.10(10)
O(5) C(2) C(1) 115.40(10)
O(6) C(2) C(1) 118.40(10)
O(2) C(3) C(1) 110.20(10)
O(2) C(3) C(4) 109.60(10)
C(1) C(3) C(4) 112.9(2)
O(3) C(4) O(4) 126.0(2)
O(3) C(4) C(3) 118.00(10)
C(4) O(3) Ca(1) 119.10(10)
C(4) O(3) Na(2) 151.40(10)
Ca(1) O(3) Na(2) 85.40(10)
O(1) Ca(1) O(6) 66.20(10)
O(1) Ca(1) O(8) 64.80(10)
O(6) Ca(1) O(8) 130.90(10)
O(1) Ca(1) O(9) 74.30(10)
O(6) Ca(1) O(9) 87.90(10)
O(8) Ca(1) O(9) 75.80(10)
O(4) C(4) C(3) 116.00(10)
O(1) C(5) C(6) 106.60(10)
O(1) C(5) C(7) 113.10(10)
C(6) C(5) C(7) 112.00(10)
O(7) C(6) O(8) 125.30(10)
O(7) C(6) C(5) 117.30(10)
O(8) C(6) C(5) 117.40(10)
C(5) C(7) C(8) 120.00(10)
O(9) C(8) O(10) 123.6(2)
O(9) C(8) C(7) 120.8(2)
O(10) C(8) C(7) 115.60(10)
C(4) O(3) Na(1) 82.20(10)
Ca(1) O(3) Na(1) 150.40(10)
Na(1) O(3) Na(2) 81.50(10)
O(3) Na(1) O(4) 51.80(10)
O(3) Na(1) O(2W) 91.50(10)
O(4) Na(1) O(2W) 97.30(10)

loop_
_geom_bond_atom_site_label_1
_geom_bond_atom_site_label_2
_geom_bond_distance
O(1) C(1) 1.431(2)
O(1) C(5) 1.440(2)
O(2) C(3) 1.426(2)
O(3) C(4) 1.258(2)
O(4) C(4) 1.252(2)
O(5) C(2) 1.243(2)
O(6) C(2) 1.252(2)
O(7) C(6) 1.249(2)
O(8) C(6) 1.260(2)
O(9) C(8) 1.261(2)
O(10) C(8) 1.248(2)
Ca(1) O(1) 2.4480(10)
Ca(1) O(6) 2.3600(10)
Ca(1) O(8) 2.5000(10)
Ca(1) O(9) 2.3650(10)
C(1) C(2) 1.533(2)
C(1) C(3) 1.524(2)
C(3) C(4) 1.532(2)
C(5) C(6) 1.533(2)
C(5) C(7) 1.536(2)
C(7) C(8) 1.535(2)
Na(1) O(3) 2.721(2)
Na(1) O(4) 2.3420(10)
Na(1) O(2W) 2.442(2)
